data_7018625
loop_
_publ_author_name
'Weiss, Charles J.'
'Groves, Amy N.'
'Mock, Michael T.'
'Dougherty, William G.'
'Kassel, W. Scott'
'Helm, Monte L.'
'Dubois, Daniel L.'
'Bullock, R. Morris'

_publ_section_title
;
 Synthesis and reactivity of molybdenum and tungsten bis(dinitrogen)
 complexes supported by diphosphine chelates containing pendant amines.
;
_journal_issue 15
_journal_name_full 'Dalton transactions (Cambridge, England : 2003)'
_journal_page_first 4517
_journal_page_last 4529
_journal_paper_doi 10.1039/c2dt12224c
_journal_volume 41
_journal_year 2012
_chemical_formula_sum 'C31 H35 N3 O P2 W0.5'
_chemical_formula_weight 619.48
_chemical_name_systematic
;
?
;
_space_group_IT_number 14
_symmetry_cell_setting monoclinic
_symmetry_space_group_name_Hall '-P 2yn'
_symmetry_space_group_name_H-M 'P 1 21/n 1'
_atom_sites_solution_hydrogens geom
_atom_sites_solution_primary direct
_atom_sites_solution_secondary difmap
_audit_creation_method SHELXL-97
_cell_angle_alpha 90.00
_cell_angle_beta 101.0770(10)
_cell_angle_gamma 90.00
_cell_formula_units_Z 4
_cell_length_a 13.7790(6)
_cell_length_b 14.3548(6)
_cell_length_c 14.2441(6)
_cell_measurement_reflns_used 9782
_cell_measurement_temperature 100(2)
_cell_measurement_theta_max 33.16
_cell_measurement_theta_min 2.29
_cell_volume 2764.9(2)
_computing_cell_refinement 'Bruker SAINT'
_computing_data_collection 'Bruker APEX2'
_computing_data_reduction 'Bruker SAINT'
_computing_molecular_graphics 'Bruker SHELXTL'
_computing_publication_material 'Bruker SHELXTL'
_computing_structure_refinement 'SHELXL-97 (Sheldrick, 2008)'
_computing_structure_solution 'SHELXS-97 (Sheldrick, 2008)'
_diffrn_ambient_temperature 100(2)
_diffrn_measured_fraction_theta_full 0.994
_diffrn_measured_fraction_theta_max 0.985
_diffrn_measurement_device_type 'Bruker APEX-II CCD'
_diffrn_measurement_method '\f and \w scans'
_diffrn_radiation_monochromator graphite
_diffrn_radiation_source 'fine-focus sealed tube'
_diffrn_radiation_type MoK\a
_diffrn_radiation_wavelength 0.71073
_diffrn_reflns_av_R_equivalents 0.0296
_diffrn_reflns_av_sigmaI/netI 0.0352
_diffrn_reflns_limit_h_max 21
_diffrn_reflns_limit_h_min -19
_diffrn_reflns_limit_k_max 22
_diffrn_reflns_limit_k_min -20
_diffrn_reflns_limit_l_max 16
_diffrn_reflns_limit_l_min -21
_diffrn_reflns_number 38991
_diffrn_reflns_theta_full 25.00
_diffrn_reflns_theta_max 33.28
_diffrn_reflns_theta_min 2.03
_exptl_absorpt_coefficient_mu 2.255
_exptl_absorpt_correction_T_max 0.8059
_exptl_absorpt_correction_T_min 0.6612
_exptl_absorpt_correction_type multi-scan
_exptl_absorpt_process_details SADABS
_exptl_crystal_colour orange
_exptl_crystal_density_diffrn 1.488
_exptl_crystal_density_method 'not measured'
_exptl_crystal_description block
_exptl_crystal_F_000 1268
_exptl_crystal_size_max 0.20
_exptl_crystal_size_mid 0.16
_exptl_crystal_size_min 0.10
_refine_diff_density_max 2.649
_refine_diff_density_min -1.032
_refine_diff_density_rms 0.127
_refine_ls_extinction_method none
_refine_ls_goodness_of_fit_ref 1.070
_refine_ls_hydrogen_treatment constr
_refine_ls_matrix_type full
_refine_ls_number_parameters 341
_refine_ls_number_reflns 10506
_refine_ls_number_restraints 0
_refine_ls_restrained_S_all 1.070
_refine_ls_R_factor_all 0.0516
_refine_ls_R_factor_gt 0.0300
_refine_ls_shift/su_max 0.000
_refine_ls_shift/su_mean 0.000
_refine_ls_structure_factor_coef Fsqd
_refine_ls_weighting_details 'calc w=1/[\s^2^(Fo^2^)+(0.0256P)^2^+4.7490P] where P=(Fo^2^+2Fc^2^)/3'
_refine_ls_weighting_scheme calc
_refine_ls_wR_factor_gt 0.0658
_refine_ls_wR_factor_ref 0.0768
_reflns_number_gt 7816
_reflns_number_total 10506
_reflns_threshold_expression >2sigma(I)
_cod_data_source_file c2dt12224c.txt
_cod_data_source_block trans-W(N2)2(PPhNMePPh)2_(7-W)
_cod_depositor_comments
;
The following automatic conversions were performed:

'_symmetry_cell_setting' value 'Monoclinic' changed to 'monoclinic'
according to /home/saulius/struct/CIF-dictionaries/cif_core.dic
dictionary named 'cif_core.dic' version 2.4.1 from 2010-06-29.

Automatic conversion script
Id: cif_fix_values 1715 2011-07-08 13:25:40Z adriana 
;
_cod_original_sg_symbol_H-M P2(1)/n
_cod_original_formula_sum 'C31 H35 N3 O P2 W0.50'
_cod_database_code 7018625

loop_
_symmetry_equiv_pos_as_xyz
'x, y, z'
'-x+1/2, y+1/2, -z+1/2'
'-x, -y, -z'
'x-1/2, -y-1/2, z-1/2'

loop_
_atom_site_label
_atom_site_type_symbol
_atom_site_fract_x
_atom_site_fract_y
_atom_site_fract_z
_atom_site_U_iso_or_equiv
_atom_site_adp_type
_atom_site_occupancy
_atom_site_symmetry_multiplicity
_atom_site_calc_flag
_atom_site_refinement_flags
W1 W 0.0000 0.0000 0.0000 0.01229(3) Uani 1 2 d S
N1 N 0.05385(15) 0.16066(14) 0.23799(15) 0.0182(4) Uani 1 1 d .
N2 N -0.06158(14) 0.12097(15) -0.05447(14) 0.0175(4) Uani 1 1 d .
N3 N -0.09240(18) 0.18803(16) -0.08419(18) 0.0285(5) Uani 1 1 d .
P1 P -0.07160(4) 0.02148(4) 0.14251(4) 0.01509(11) Uani 1 1 d .
P2 P 0.12990(4) 0.10817(4) 0.07893(4) 0.01432(10) Uani 1 1 d .
C1 C -0.25833(16) 0.00184(17) 0.20026(16) 0.0171(4) Uani 1 1 d .
H1A H -0.2226 -0.0228 0.2587 0.020 Uiso 1 1 calc R
C2 C -0.36078(17) 0.00959(18) 0.18649(19) 0.0221(5) Uani 1 1 d .
H2A H -0.3948 -0.0117 0.2344 0.026 Uiso 1 1 calc R
C3 C -0.41314(18) 0.04849(18) 0.1026(2) 0.0235(5) Uani 1 1 d .
H3A H -0.4830 0.0543 0.0932 0.028 Uiso 1 1 calc R
C4 C -0.36306(18) 0.07893(18) 0.0324(2) 0.0229(5) Uani 1 1 d .
H4A H -0.3986 0.1065 -0.0246 0.027 Uiso 1 1 calc R
C5 C -0.26087(18) 0.06911(17) 0.04551(18) 0.0195(4) Uani 1 1 d .
H5A H -0.2272 0.0893 -0.0031 0.023 Uiso 1 1 calc R
C6 C -0.20748(17) 0.02986(16) 0.12929(17) 0.0165(4) Uani 1 1 d .
C7 C 0.0398(2) -0.0473(2) 0.3163(2) 0.0279(6) Uani 1 1 d .
H7A H 0.0755 0.0096 0.3200 0.033 Uiso 1 1 calc R
C8 C 0.0649(2) -0.1138(2) 0.3874(2) 0.0326(6) Uani 1 1 d .
H8A H 0.1176 -0.1018 0.4396 0.039 Uiso 1 1 calc R
C9 C 0.0145(2) -0.19716(19) 0.3835(2) 0.0259(5) Uani 1 1 d .
H9A H 0.0316 -0.2420 0.4330 0.031 Uiso 1 1 calc R
C10 C -0.0612(2) -0.21469(18) 0.30699(19) 0.0235(5) Uani 1 1 d .
H10A H -0.0960 -0.2721 0.3033 0.028 Uiso 1 1 calc R
C11 C -0.08654(19) -0.14892(16) 0.23554(18) 0.0203(5) Uani 1 1 d .
H11A H -0.1383 -0.1622 0.1828 0.024 Uiso 1 1 calc R
C12 C -0.03775(17) -0.06369(16) 0.23931(17) 0.0169(4) Uani 1 1 d .
C13 C -0.04908(17) 0.13126(17) 0.21185(18) 0.0196(4) Uani 1 1 d .
H13A H -0.0871 0.1817 0.1740 0.024 Uiso 1 1 calc R
H13B H -0.0757 0.1240 0.2712 0.024 Uiso 1 1 calc R
C14 C 0.0633(2) 0.23063(18) 0.31396(19) 0.0247(5) Uani 1 1 d .
H14A H 0.0381 0.2051 0.3684 0.037 Uiso 1 1 calc R
H14B H 0.0251 0.2861 0.2899 0.037 Uiso 1 1 calc R
H14C H 0.1331 0.2475 0.3345 0.037 Uiso 1 1 calc R
C15 C 0.08829(17) 0.19903(15) 0.15541(17) 0.0175(4) Uani 1 1 d .
H15A H 0.1438 0.2423 0.1781 0.021 Uiso 1 1 calc R
H15B H 0.0341 0.2354 0.1164 0.021 Uiso 1 1 calc R
C16 C 0.2454(2) -0.01922(17) 0.20059(19) 0.0234(5) Uani 1 1 d .
H16A H 0.1911 -0.0604 0.1825 0.028 Uiso 1 1 calc R
C17 C 0.3290(2) -0.0490(2) 0.2644(2) 0.0303(6) Uani 1 1 d .
H17A H 0.3311 -0.1104 0.2896 0.036 Uiso 1 1 calc R
C18 C 0.4086(2) 0.0092(2) 0.29135(19) 0.0297(6) Uani 1 1 d .
H18A H 0.4665 -0.0126 0.3327 0.036 Uiso 1 1 calc R
C19 C 0.4036(2) 0.1000(2) 0.2577(2) 0.0294(6) Uani 1 1 d .
H19A H 0.4572 0.1415 0.2779 0.035 Uiso 1 1 calc R
C20 C 0.32047(18) 0.13014(19) 0.19448(18) 0.0221(5) Uani 1 1 d .
H20A H 0.3175 0.1926 0.1720 0.027 Uiso 1 1 calc R
C21 C 0.24083(17) 0.07032(16) 0.16324(17) 0.0169(4) Uani 1 1 d .
C22 C 0.13705(18) 0.27354(16) -0.02841(18) 0.0192(4) Uani 1 1 d .
H22A H 0.0770 0.2894 -0.0089 0.023 Uiso 1 1 calc R
C23 C 0.1759(2) 0.33348(17) -0.08831(19) 0.0228(5) Uani 1 1 d .
H23A H 0.1428 0.3901 -0.1089 0.027 Uiso 1 1 calc R
C24 C 0.2627(2) 0.31091(18) -0.11801(19) 0.0233(5) Uani 1 1 d .
H24A H 0.2891 0.3517 -0.1593 0.028 Uiso 1 1 calc R
C25 C 0.31098(19) 0.22875(18) -0.08746(18) 0.0220(5) Uani 1 1 d .
H25A H 0.3704 0.2130 -0.1082 0.026 Uiso 1 1 calc R
C26 C 0.27318(17) 0.16936(16) -0.02679(17) 0.0177(4) Uani 1 1 d .
H26A H 0.3077 0.1136 -0.0055 0.021 Uiso 1 1 calc R
C27 C 0.18474(16) 0.19023(15) 0.00371(17) 0.0160(4) Uani 1 1 d .
O1 O 0.37847(16) 0.11849(17) 0.60074(16) 0.0377(5) Uani 1 1 d .
C28 C 0.3757(2) 0.0864(2) 0.5053(2) 0.0293(6) Uani 1 1 d .
H28A H 0.4126 0.0271 0.5061 0.035 Uiso 1 1 calc R
H28B H 0.4062 0.1330 0.4687 0.035 Uiso 1 1 calc R
C29 C 0.2678(2) 0.0719(3) 0.4595(2) 0.0402(8) Uani 1 1 d .
H29A H 0.2552 0.0064 0.4391 0.048 Uiso 1 1 calc R
H29B H 0.2483 0.1131 0.4032 0.048 Uiso 1 1 calc R
C30 C 0.2122(2) 0.0972(3) 0.5382(2) 0.0363(7) Uani 1 1 d .
H30A H 0.1502 0.1309 0.5122 0.044 Uiso 1 1 calc R
H30B H 0.1964 0.0410 0.5727 0.044 Uiso 1 1 calc R
C31 C 0.2848(2) 0.1592(2) 0.6025(2) 0.0328(6) Uani 1 1 d .
H31A H 0.2816 0.2238 0.5777 0.039 Uiso 1 1 calc R
H31B H 0.2713 0.1600 0.6683 0.039 Uiso 1 1 calc R

loop_
_atom_site_aniso_label
_atom_site_aniso_U_11
_atom_site_aniso_U_22
_atom_site_aniso_U_33
_atom_site_aniso_U_23
_atom_site_aniso_U_13
_atom_site_aniso_U_12
W1 0.01273(5) 0.01134(5) 0.01363(5) -0.00019(5) 0.00462(4) -0.00057(4)
N1 0.0197(9) 0.0176(9) 0.0184(9) -0.0043(7) 0.0067(8) -0.0031(7)
N2 0.0108(8) 0.0255(10) 0.0164(9) -0.0018(8) 0.0032(7) -0.0052(7)
N3 0.0292(11) 0.0244(11) 0.0321(13) -0.0025(10) 0.0067(10) -0.0010(9)
P1 0.0142(2) 0.0168(3) 0.0149(3) -0.0010(2) 0.0046(2) -0.00080(18)
P2 0.0152(2) 0.0124(2) 0.0161(3) -0.0001(2) 0.0048(2) -0.00066(19)
C1 0.0156(9) 0.0209(10) 0.0154(9) -0.0026(9) 0.0047(7) -0.0009(9)
C2 0.0159(9) 0.0301(13) 0.0223(11) -0.0036(10) 0.0088(8) -0.0018(9)
C3 0.0173(10) 0.0243(12) 0.0296(13) -0.0053(10) 0.0062(10) -0.0001(8)
C4 0.0200(11) 0.0219(11) 0.0260(12) 0.0005(10) 0.0026(10) 0.0035(9)
C5 0.0193(10) 0.0197(11) 0.0203(11) 0.0009(9) 0.0057(9) 0.0001(8)
C6 0.0177(10) 0.0151(9) 0.0178(10) -0.0018(8) 0.0058(8) -0.0006(8)
C7 0.0242(12) 0.0279(13) 0.0286(14) 0.0067(11) -0.0021(11) -0.0073(10)
C8 0.0268(13) 0.0391(16) 0.0271(14) 0.0110(12) -0.0071(11) -0.0073(11)
C9 0.0264(12) 0.0271(13) 0.0234(12) 0.0082(10) 0.0026(10) 0.0015(10)
C10 0.0281(12) 0.0180(11) 0.0247(12) 0.0016(9) 0.0053(10) 0.0011(9)
C11 0.0246(11) 0.0169(10) 0.0185(11) -0.0006(9) 0.0021(9) 0.0006(8)
C12 0.0162(9) 0.0194(10) 0.0159(10) 0.0011(8) 0.0049(8) 0.0004(8)
C13 0.0182(10) 0.0190(10) 0.0234(12) -0.0045(9) 0.0083(9) -0.0018(8)
C14 0.0296(13) 0.0236(12) 0.0226(12) -0.0077(10) 0.0096(10) -0.0054(10)
C15 0.0201(10) 0.0136(9) 0.0205(11) -0.0019(8) 0.0080(9) -0.0019(8)
C16 0.0291(12) 0.0194(11) 0.0205(11) -0.0005(9) 0.0016(10) 0.0009(9)
C17 0.0424(16) 0.0226(12) 0.0243(13) 0.0021(10) 0.0023(12) 0.0115(11)
C18 0.0231(11) 0.0466(17) 0.0187(11) 0.0029(12) 0.0023(9) 0.0140(12)
C19 0.0190(11) 0.0471(17) 0.0216(12) 0.0060(12) 0.0027(10) -0.0038(11)
C20 0.0195(10) 0.0279(12) 0.0185(11) 0.0038(10) 0.0027(9) -0.0041(9)
C21 0.0177(10) 0.0173(10) 0.0161(10) 0.0002(8) 0.0042(8) 0.0011(8)
C22 0.0208(10) 0.0170(10) 0.0204(11) 0.0012(9) 0.0050(9) -0.0003(8)
C23 0.0296(12) 0.0156(10) 0.0230(12) 0.0042(9) 0.0044(10) -0.0013(9)
C24 0.0283(12) 0.0220(11) 0.0209(11) 0.0030(9) 0.0080(10) -0.0082(9)
C25 0.0207(11) 0.0257(12) 0.0206(11) -0.0013(10) 0.0067(9) -0.0062(9)
C26 0.0184(10) 0.0175(10) 0.0172(10) -0.0008(8) 0.0035(8) -0.0017(8)
C27 0.0174(10) 0.0131(9) 0.0181(10) -0.0004(8) 0.0047(8) -0.0032(7)
O1 0.0280(10) 0.0548(14) 0.0282(11) -0.0037(10) -0.0003(9) 0.0015(10)
C28 0.0244(12) 0.0352(15) 0.0285(14) 0.0023(12) 0.0059(11) 0.0006(11)
C29 0.0261(14) 0.068(2) 0.0255(14) -0.0054(15) 0.0025(12) -0.0011(14)
C30 0.0273(14) 0.054(2) 0.0275(14) -0.0040(14) 0.0054(12) -0.0058(13)
C31 0.0366(15) 0.0298(14) 0.0325(15) -0.0013(12) 0.0077(13) -0.0008(12)

loop_
_atom_type_symbol
_atom_type_description
_atom_type_scat_dispersion_real
_atom_type_scat_dispersion_imag
_atom_type_scat_source
C C 0.0033 0.0016 'International Tables Vol C Tables 4.2.6.8 and 6.1.1.4'
H H 0.0000 0.0000 'International Tables Vol C Tables 4.2.6.8 and 6.1.1.4'
N N 0.0061 0.0033 'International Tables Vol C Tables 4.2.6.8 and 6.1.1.4'
P P 0.1023 0.0942 'International Tables Vol C Tables 4.2.6.8 and 6.1.1.4'
W W -0.8490 6.8722 'International Tables Vol C Tables 4.2.6.8 and 6.1.1.4'
O O 0.0106 0.0060 'International Tables Vol C Tables 4.2.6.8 and 6.1.1.4'

loop_
_geom_angle_atom_site_label_1
_geom_angle_atom_site_label_2
_geom_angle_atom_site_label_3
_geom_angle
_geom_angle_site_symmetry_1
_geom_angle_site_symmetry_3
N2 W1 N2 180.0 . 3
N2 W1 P1 89.78(6) . 3
N2 W1 P1 90.22(6) 3 3
N2 W1 P1 90.22(6) . .
N2 W1 P1 89.78(6) 3 .
P1 W1 P1 180.0 3 .
N2 W1 P2 81.30(5) . .
N2 W1 P2 98.70(5) 3 .
P1 W1 P2 94.85(2) 3 .
P1 W1 P2 85.15(2) . .
N2 W1 P2 98.70(5) . 3
N2 W1 P2 81.30(5) 3 3
P1 W1 P2 85.15(2) 3 3
P1 W1 P2 94.85(2) . 3
P2 W1 P2 180.0 . 3
C15 N1 C13 110.77(19) . .
C15 N1 C14 109.90(19) . .
C13 N1 C14 109.38(19) . .
N3 N2 W1 177.9(2) . .
C12 P1 C6 103.06(11) . .
C12 P1 C13 100.00(11) . .
C6 P1 C13 93.53(11) . .
C12 P1 W1 117.11(8) . .
C6 P1 W1 119.12(8) . .
C13 P1 W1 119.83(8) . .
C21 P2 C27 100.73(11) . .
C21 P2 C15 97.82(11) . .
C27 P2 C15 95.68(10) . .
C21 P2 W1 123.44(8) . .
C27 P2 W1 118.53(8) . .
C15 P2 W1 115.43(8) . .
C2 C1 C6 120.8(2) . .
C2 C1 H1A 119.6 . .
C6 C1 H1A 119.6 . .
C3 C2 C1 119.9(2) . .
C3 C2 H2A 120.1 . .
C1 C2 H2A 120.1 . .
C2 C3 C4 119.8(2) . .
C2 C3 H3A 120.1 . .
C4 C3 H3A 120.1 . .
C3 C4 C5 120.1(2) . .
C3 C4 H4A 120.0 . .
C5 C4 H4A 120.0 . .
C4 C5 C6 120.6(2) . .
C4 C5 H5A 119.7 . .
C6 C5 H5A 119.7 . .
C1 C6 C5 118.7(2) . .
C1 C6 P1 123.16(18) . .
C5 C6 P1 118.07(18) . .
C8 C7 C12 120.2(2) . .
C8 C7 H7A 119.9 . .
C12 C7 H7A 119.9 . .
C9 C8 C7 121.0(2) . .
C9 C8 H8A 119.5 . .
C7 C8 H8A 119.5 . .
C8 C9 C10 119.2(2) . .
C8 C9 H9A 120.4 . .
C10 C9 H9A 120.4 . .
C9 C10 C11 120.2(2) . .
C9 C10 H10A 119.9 . .
C11 C10 H10A 119.9 . .
C10 C11 C12 121.3(2) . .
C10 C11 H11A 119.3 . .
C12 C11 H11A 119.3 . .
C11 C12 C7 118.0(2) . .
C11 C12 P1 120.37(18) . .
C7 C12 P1 121.57(19) . .
N1 C13 P1 115.92(16) . .
N1 C13 H13A 108.3 . .
P1 C13 H13A 108.3 . .
N1 C13 H13B 108.3 . .
P1 C13 H13B 108.3 . .
H13A C13 H13B 107.4 . .
N1 C14 H14A 109.5 . .
N1 C14 H14B 109.5 . .
H14A C14 H14B 109.5 . .
N1 C14 H14C 109.5 . .
H14A C14 H14C 109.5 . .
H14B C14 H14C 109.5 . .
N1 C15 P2 113.11(15) . .
N1 C15 H15A 109.0 . .
P2 C15 H15A 109.0 . .
N1 C15 H15B 109.0 . .
P2 C15 H15B 109.0 . .
H15A C15 H15B 107.8 . .
C21 C16 C17 120.4(3) . .
C21 C16 H16A 119.8 . .
C17 C16 H16A 119.8 . .
C18 C17 C16 120.8(3) . .
C18 C17 H17A 119.6 . .
C16 C17 H17A 119.6 . .
C17 C18 C19 119.4(2) . .
C17 C18 H18A 120.3 . .
C19 C18 H18A 120.3 . .
C20 C19 C18 119.9(3) . .
C20 C19 H19A 120.0 . .
C18 C19 H19A 120.0 . .
C19 C20 C21 121.1(2) . .
C19 C20 H20A 119.4 . .
C21 C20 H20A 119.4 . .
C16 C21 C20 118.2(2) . .
C16 C21 P2 119.73(18) . .
C20 C21 P2 122.06(18) . .
C23 C22 C27 121.2(2) . .
C23 C22 H22A 119.4 . .
C27 C22 H22A 119.4 . .
C24 C23 C22 120.1(2) . .
C24 C23 H23A 120.0 . .
C22 C23 H23A 120.0 . .
C23 C24 C25 119.7(2) . .
C23 C24 H24A 120.1 . .
C25 C24 H24A 120.1 . .
C24 C25 C26 120.4(2) . .
C24 C25 H25A 119.8 . .
C26 C25 H25A 119.8 . .
C25 C26 C27 121.0(2) . .
C25 C26 H26A 119.5 . .
C27 C26 H26A 119.5 . .
C22 C27 C26 117.6(2) . .
C22 C27 P2 121.05(18) . .
C26 C27 P2 121.31(17) . .
C31 O1 C28 106.9(2) . .
O1 C28 C29 107.4(2) . .
O1 C28 H28A 110.2 . .
C29 C28 H28A 110.2 . .
O1 C28 H28B 110.2 . .
C29 C28 H28B 110.2 . .
H28A C28 H28B 108.5 . .
C28 C29 C30 104.0(2) . .
C28 C29 H29A 111.0 . .
C30 C29 H29A 111.0 . .
C28 C29 H29B 111.0 . .
C30 C29 H29B 111.0 . .
H29A C29 H29B 109.0 . .
C31 C30 C29 102.6(3) . .
C31 C30 H30A 111.2 . .
C29 C30 H30A 111.2 . .
C31 C30 H30B 111.2 . .
C29 C30 H30B 111.2 . .
H30A C30 H30B 109.2 . .
O1 C31 C30 104.2(2) . .
O1 C31 H31A 110.9 . .
C30 C31 H31A 110.9 . .
O1 C31 H31B 110.9 . .
C30 C31 H31B 110.9 . .
H31A C31 H31B 108.9 . .

loop_
_geom_bond_atom_site_label_1
_geom_bond_atom_site_label_2
_geom_bond_distance
_geom_bond_site_symmetry_2
W1 N2 2.021(2) .
W1 N2 2.021(2) 3
W1 P1 2.4410(6) 3
W1 P1 2.4410(6) .
W1 P2 2.4710(6) .
W1 P2 2.4710(6) 3
N1 C15 1.458(3) .
N1 C13 1.458(3) .
N1 C14 1.464(3) .
N2 N3 1.103(3) .
P1 C12 1.835(2) .
P1 C6 1.849(2) .
P1 C13 1.854(2) .
P2 C21 1.835(2) .
P2 C27 1.849(2) .
P2 C15 1.859(2) .
C1 C2 1.392(3) .
C1 C6 1.395(3) .
C1 H1A 0.9500 .
C2 C3 1.389(4) .
C2 H2A 0.9500 .
C3 C4 1.390(4) .
C3 H3A 0.9500 .
C4 C5 1.391(3) .
C4 H4A 0.9500 .
C5 C6 1.395(3) .
C5 H5A 0.9500 .
C7 C8 1.386(4) .
C7 C12 1.397(3) .
C7 H7A 0.9500 .
C8 C9 1.379(4) .
C8 H8A 0.9500 .
C9 C10 1.378(4) .
C9 H9A 0.9500 .
C10 C11 1.383(3) .
C10 H10A 0.9500 .
C11 C12 1.392(3) .
C11 H11A 0.9500 .
C13 H13A 0.9900 .
C13 H13B 0.9900 .
C14 H14A 0.9800 .
C14 H14B 0.9800 .
C14 H14C 0.9800 .
C15 H15A 0.9900 .
C15 H15B 0.9900 .
C16 C21 1.388(3) .
C16 C17 1.390(4) .
C16 H16A 0.9500 .
C17 C18 1.374(4) .
C17 H17A 0.9500 .
C18 C19 1.387(4) .
C18 H18A 0.9500 .
C19 C20 1.383(4) .
C19 H19A 0.9500 .
C20 C21 1.397(3) .
C20 H20A 0.9500 .
C22 C23 1.390(3) .
C22 C27 1.399(3) .
C22 H22A 0.9500 .
C23 C24 1.381(4) .
C23 H23A 0.9500 .
C24 C25 1.383(4) .
C24 H24A 0.9500 .
C25 C26 1.385(3) .
C25 H25A 0.9500 .
C26 C27 1.403(3) .
C26 H26A 0.9500 .
O1 C31 1.421(4) .
O1 C28 1.429(4) .
C28 C29 1.518(4) .
C28 H28A 0.9900 .
C28 H28B 0.9900 .
C29 C30 1.519(4) .
C29 H29A 0.9900 .
C29 H29B 0.9900 .
C30 C31 1.510(4) .
C30 H30A 0.9900 .
C30 H30B 0.9900 .
C31 H31A 0.9900 .
C31 H31B 0.9900 .
